data_7109760
loop_
_publ_author_name
'Ramya Raghunathan'
'Elango Kumarasamy'
'Akila Iyer'
'Angel Ugrinov'
'J. Sivaguru'

_publ_section_title
;
 Intramolecular Paterno-Buchi reaction of atropisomeric alpha-oxoamides in
 solution and in the solid-state
;
_journal_name_full Chem.Commun.
_journal_page_first 8713
_journal_paper_doi 10.1039/c3cc44281k
_journal_volume 49
_journal_year 2013
_chemical_formula_moiety 'C23 H25 N O3'
_chemical_formula_sum 'C23 H25 N O3'
_chemical_formula_weight 363.44
_chemical_name_systematic
;
 ?
;
_space_group_IT_number 19
_space_group_name_Hall 'P 2ac 2ab'
_symmetry_cell_setting orthorhombic
_symmetry_space_group_name_Hall 'P 2ac 2ab'
_symmetry_space_group_name_H-M 'P 21 21 21'
_atom_sites_solution_hydrogens geom
_atom_sites_solution_primary direct
_atom_sites_solution_secondary difmap
_audit_creation_method SHELXL-97
_cell_angle_alpha 90.00
_cell_angle_beta 90.00
_cell_angle_gamma 90.00
_cell_formula_units_Z 4
_cell_length_a 7.6205(2)
_cell_length_b 10.6084(3)
_cell_length_c 24.2862(7)
_cell_measurement_reflns_used 6438
_cell_measurement_temperature 100(2)
_cell_measurement_theta_max 66.57
_cell_measurement_theta_min 3.64
_cell_volume 1963.33(9)
_computing_cell_refinement 'Bruker SAINT'
_computing_data_collection 'Bruker APEX2'
_computing_data_reduction 'Bruker SAINT'
_computing_molecular_graphics 'Bruker SHELXTL'
_computing_publication_material 'Bruker SHELXTL'
_computing_structure_refinement 'SHELXL-97 (Sheldrick, 2008)'
_computing_structure_solution 'SHELXS-97 (Sheldrick, 2008)'
_diffrn_ambient_temperature 100(2)
_diffrn_measured_fraction_theta_full 0.991
_diffrn_measured_fraction_theta_max 0.991
_diffrn_measurement_device_type 'Bruker APEX-II CCD'
_diffrn_measurement_method '\f and \w scans'
_diffrn_radiation_monochromator graphite
_diffrn_radiation_source 'fine-focus sealed tube'
_diffrn_radiation_type CuK\a
_diffrn_radiation_wavelength 1.54178
_diffrn_reflns_av_R_equivalents 0.0221
_diffrn_reflns_av_sigmaI/netI 0.0242
_diffrn_reflns_limit_h_max 9
_diffrn_reflns_limit_h_min -8
_diffrn_reflns_limit_k_max 12
_diffrn_reflns_limit_k_min -9
_diffrn_reflns_limit_l_max 22
_diffrn_reflns_limit_l_min -28
_diffrn_reflns_number 8473
_diffrn_reflns_theta_full 66.54
_diffrn_reflns_theta_max 66.54
_diffrn_reflns_theta_min 3.64
_exptl_absorpt_coefficient_mu 0.646
_exptl_absorpt_correction_T_max 0.7528
_exptl_absorpt_correction_T_min 0.6673
_exptl_absorpt_correction_type multi-scan
_exptl_absorpt_process_details 'Acta Cryst (1995). A51, 33-38'
_exptl_crystal_colour colourless
_exptl_crystal_density_diffrn 1.230
_exptl_crystal_density_method 'not measured'
_exptl_crystal_description plate
_exptl_crystal_F_000 776
_exptl_crystal_size_max 0.24
_exptl_crystal_size_mid 0.24
_exptl_crystal_size_min 0.06
_refine_diff_density_max 0.119
_refine_diff_density_min -0.151
_refine_diff_density_rms 0.031
_refine_ls_abs_structure_details 'Flack H D (1983), Acta Cryst. A39, 876-881'
_refine_ls_abs_structure_Flack -0.08(15)
_refine_ls_extinction_method none
_refine_ls_goodness_of_fit_ref 1.066
_refine_ls_hydrogen_treatment constr
_refine_ls_matrix_type full
_refine_ls_number_parameters 248
_refine_ls_number_reflns 3399
_refine_ls_number_restraints 0
_refine_ls_restrained_S_all 1.066
_refine_ls_R_factor_all 0.0258
_refine_ls_R_factor_gt 0.0252
_refine_ls_shift/su_max 0.001
_refine_ls_shift/su_mean 0.000
_refine_ls_structure_factor_coef Fsqd
_refine_ls_weighting_details 'calc w=1/[\s^2^(Fo^2^)+(0.0305P)^2^+0.3198P] where P=(Fo^2^+2Fc^2^)/3'
_refine_ls_weighting_scheme calc
_refine_ls_wR_factor_gt 0.0640
_refine_ls_wR_factor_ref 0.0645
_reflns_number_gt 3337
_reflns_number_total 3399
_reflns_threshold_expression >2sigma(I)
_cod_data_source_file c3cc44281k.txt
_cod_data_source_block (M)_1b
_cod_original_sg_symbol_H-M P2(1)2(1)2(1)
_cod_database_code 7109760

loop_
_symmetry_equiv_pos_as_xyz
'x, y, z'
'x+1/2, -y+1/2, -z'
'-x, y+1/2, -z+1/2'
'-x+1/2, -y, z+1/2'

loop_
_atom_site_label
_atom_site_type_symbol
_atom_site_fract_x
_atom_site_fract_y
_atom_site_fract_z
_atom_site_U_iso_or_equiv
_atom_site_adp_type
_atom_site_occupancy
_atom_site_symmetry_multiplicity
_atom_site_calc_flag
_atom_site_refinement_flags
O1 O 0.59336(12) 0.19823(8) 0.77714(3) 0.0247(2) Uani 1 1 d .
O2 O 0.90293(12) 0.22814(8) 0.93576(3) 0.0268(2) Uani 1 1 d .
O3 O 0.79920(12) -0.02874(8) 0.87218(3) 0.0247(2) Uani 1 1 d .
N1 N 0.72612(13) 0.23726(9) 0.85959(4) 0.0186(2) Uani 1 1 d .
C1 C 0.64136(17) -0.12376(13) 1.06814(5) 0.0260(3) Uani 1 1 d .
H1 H 0.6119 -0.1605 1.1026 0.031 Uiso 1 1 calc R
C2 C 0.6983(2) -0.19980(12) 1.02508(5) 0.0296(3) Uani 1 1 d .
H2 H 0.7080 -0.2883 1.0301 0.036 Uiso 1 1 calc R
C3 C 0.74064(19) -0.14635(12) 0.97500(5) 0.0262(3) Uani 1 1 d .
H3 H 0.7795 -0.1982 0.9455 0.031 Uiso 1 1 calc R
C4 C 0.72650(16) -0.01657(12) 0.96754(5) 0.0198(2) Uani 1 1 d .
C5 C 0.76715(15) 0.03515(11) 0.91244(5) 0.0203(2) Uani 1 1 d .
C6 C 0.79665(16) 0.17800(11) 0.90597(5) 0.0197(3) Uani 1 1 d .
C7 C 0.59585(16) 0.17965(10) 0.82629(5) 0.0193(2) Uani 1 1 d .
C8 C 0.45699(16) 0.10307(11) 0.85445(5) 0.0210(3) Uani 1 1 d .
C9 C 0.39573(17) -0.00779(12) 0.82078(5) 0.0250(3) Uani 1 1 d .
H9A H 0.4983 -0.0621 0.8129 0.030 Uiso 1 1 calc R
H9B H 0.3516 0.0241 0.7851 0.030 Uiso 1 1 calc R
C10 C 0.25404(19) -0.08839(13) 0.84664(6) 0.0336(3) Uani 1 1 d .
H10A H 0.2953 -0.1205 0.8822 0.050 Uiso 1 1 calc R
H10B H 0.2269 -0.1594 0.8222 0.050 Uiso 1 1 calc R
H10C H 0.1482 -0.0375 0.8522 0.050 Uiso 1 1 calc R
C11 C 0.64021(19) 0.66433(12) 0.84925(5) 0.0264(3) Uani 1 1 d .
H11A H 0.6206 0.6805 0.8100 0.040 Uiso 1 1 calc R
H11B H 0.7526 0.7012 0.8604 0.040 Uiso 1 1 calc R
H11C H 0.5452 0.7024 0.8708 0.040 Uiso 1 1 calc R
C12 C 0.64372(16) 0.52123(11) 0.85954(5) 0.0204(2) Uani 1 1 d .
C13 C 0.80255(16) 0.45877(11) 0.83105(5) 0.0180(2) Uani 1 1 d .
C14 C 0.83941(16) 0.32955(11) 0.83253(5) 0.0181(2) Uani 1 1 d .
C15 C 0.39060(17) 0.13994(12) 0.90229(5) 0.0250(3) Uani 1 1 d .
H15A H 0.4310 0.2155 0.9190 0.030 Uiso 1 1 calc R
H15B H 0.3026 0.0908 0.9198 0.030 Uiso 1 1 calc R
C16 C 0.62737(16) 0.00542(12) 1.06100(5) 0.0236(3) Uani 1 1 d .
H16 H 0.5885 0.0570 1.0906 0.028 Uiso 1 1 calc R
C17 C 0.66985(16) 0.05945(11) 1.01095(5) 0.0212(3) Uani 1 1 d .
H17 H 0.6605 0.1481 1.0061 0.025 Uiso 1 1 calc R
C18 C 0.98658(16) 0.27827(11) 0.80737(5) 0.0213(3) Uani 1 1 d .
H18 H 1.0077 0.1902 0.8100 0.026 Uiso 1 1 calc R
C19 C 1.10306(17) 0.35355(12) 0.77855(5) 0.0234(3) Uani 1 1 d .
H19 H 1.2039 0.3183 0.7615 0.028 Uiso 1 1 calc R
C20 C 1.06903(16) 0.48152(12) 0.77525(5) 0.0230(3) Uani 1 1 d .
H20 H 1.1461 0.5350 0.7553 0.028 Uiso 1 1 calc R
C21 C 0.92282(16) 0.53166(12) 0.80106(5) 0.0212(3) Uani 1 1 d .
H21 H 0.9030 0.6198 0.7983 0.025 Uiso 1 1 calc R
C22 C 0.47098(16) 0.46931(12) 0.83649(5) 0.0226(3) Uani 1 1 d .
H22A H 0.3735 0.5229 0.8485 0.034 Uiso 1 1 calc R
H22B H 0.4528 0.3833 0.8500 0.034 Uiso 1 1 calc R
H22C H 0.4762 0.4686 0.7962 0.034 Uiso 1 1 calc R
C23 C 0.65101(17) 0.50017(12) 0.92238(5) 0.0237(3) Uani 1 1 d .
H23A H 0.5472 0.5379 0.9396 0.036 Uiso 1 1 calc R
H23B H 0.7571 0.5397 0.9373 0.036 Uiso 1 1 calc R
H23C H 0.6534 0.4095 0.9302 0.036 Uiso 1 1 calc R

loop_
_atom_site_aniso_label
_atom_site_aniso_U_11
_atom_site_aniso_U_22
_atom_site_aniso_U_33
_atom_site_aniso_U_23
_atom_site_aniso_U_13
_atom_site_aniso_U_12
O1 0.0279(5) 0.0284(4) 0.0179(4) 0.0007(3) -0.0009(4) -0.0062(4)
O2 0.0302(5) 0.0273(4) 0.0229(4) 0.0022(4) -0.0070(4) -0.0078(4)
O3 0.0290(5) 0.0242(4) 0.0209(4) -0.0028(4) 0.0037(4) 0.0010(4)
N1 0.0191(5) 0.0190(5) 0.0179(5) 0.0008(4) 0.0006(4) -0.0023(4)
C1 0.0279(7) 0.0302(6) 0.0198(6) 0.0057(5) -0.0010(5) -0.0012(5)
C2 0.0442(8) 0.0196(6) 0.0250(6) 0.0023(5) -0.0040(6) -0.0006(6)
C3 0.0358(8) 0.0223(6) 0.0206(6) -0.0030(5) -0.0028(6) 0.0005(5)
C4 0.0190(6) 0.0212(6) 0.0192(5) -0.0006(5) -0.0025(5) -0.0002(5)
C5 0.0183(6) 0.0203(6) 0.0224(6) -0.0015(5) -0.0011(5) -0.0003(5)
C6 0.0201(6) 0.0213(6) 0.0178(5) 0.0003(5) 0.0023(5) -0.0007(5)
C7 0.0196(6) 0.0185(5) 0.0197(6) -0.0007(5) 0.0009(5) -0.0008(5)
C8 0.0200(6) 0.0216(6) 0.0214(6) 0.0039(5) -0.0028(5) -0.0010(5)
C9 0.0259(6) 0.0249(6) 0.0242(6) 0.0015(5) -0.0013(5) -0.0058(6)
C10 0.0318(8) 0.0296(7) 0.0395(8) 0.0023(6) 0.0005(6) -0.0103(6)
C11 0.0290(7) 0.0227(6) 0.0274(6) -0.0011(5) -0.0003(5) 0.0028(5)
C12 0.0204(6) 0.0221(6) 0.0187(5) 0.0001(5) -0.0005(5) 0.0013(5)
C13 0.0181(6) 0.0218(6) 0.0140(5) -0.0009(5) -0.0033(4) -0.0013(5)
C14 0.0181(6) 0.0213(6) 0.0151(5) 0.0000(4) -0.0008(4) -0.0047(5)
C15 0.0225(6) 0.0275(6) 0.0251(6) 0.0011(5) 0.0016(5) -0.0024(5)
C16 0.0213(6) 0.0302(7) 0.0194(6) -0.0016(5) 0.0006(5) 0.0033(5)
C17 0.0198(6) 0.0204(6) 0.0235(6) 0.0000(5) -0.0013(5) 0.0022(5)
C18 0.0226(6) 0.0199(6) 0.0213(6) -0.0026(5) -0.0016(5) -0.0005(5)
C19 0.0190(6) 0.0300(7) 0.0212(6) -0.0039(5) 0.0020(5) -0.0026(5)
C20 0.0202(6) 0.0297(6) 0.0190(6) 0.0030(5) -0.0004(5) -0.0065(5)
C21 0.0230(6) 0.0209(6) 0.0198(6) 0.0027(5) -0.0048(5) -0.0026(5)
C22 0.0197(6) 0.0256(6) 0.0225(6) -0.0005(5) 0.0005(5) 0.0026(5)
C23 0.0242(6) 0.0269(6) 0.0201(6) -0.0024(5) 0.0013(5) 0.0027(5)

loop_
_atom_type_symbol
_atom_type_description
_atom_type_scat_dispersion_real
_atom_type_scat_dispersion_imag
_atom_type_scat_source
C C 0.0181 0.0091 'International Tables Vol C Tables 4.2.6.8 and 6.1.1.4'
H H 0.0000 0.0000 'International Tables Vol C Tables 4.2.6.8 and 6.1.1.4'
N N 0.0311 0.0180 'International Tables Vol C Tables 4.2.6.8 and 6.1.1.4'
O O 0.0492 0.0322 'International Tables Vol C Tables 4.2.6.8 and 6.1.1.4'

loop_
_geom_angle_atom_site_label_1
_geom_angle_atom_site_label_2
_geom_angle_atom_site_label_3
_geom_angle
C6 N1 C7 122.33(9)
C6 N1 C14 115.89(10)
C7 N1 C14 116.47(9)
C16 C1 C2 120.25(12)
C16 C1 H1 119.9
C2 C1 H1 119.9
C3 C2 C1 119.83(12)
C3 C2 H2 120.1
C1 C2 H2 120.1
C2 C3 C4 120.18(12)
C2 C3 H3 119.9
C4 C3 H3 119.9
C3 C4 C17 119.78(11)
C3 C4 C5 117.92(11)
C17 C4 C5 122.27(11)
O3 C5 C4 124.30(11)
O3 C5 C6 115.96(11)
C4 C5 C6 119.20(10)
O2 C6 N1 122.81(11)
O2 C6 C5 118.01(11)
N1 C6 C5 117.95(10)
O1 C7 N1 120.20(11)
O1 C7 C8 121.82(11)
N1 C7 C8 117.86(10)
C15 C8 C7 120.60(11)
C15 C8 C9 125.98(12)
C7 C8 C9 113.22(10)
C8 C9 C10 115.90(11)
C8 C9 H9A 108.3
C10 C9 H9A 108.3
C8 C9 H9B 108.3
C10 C9 H9B 108.3
H9A C9 H9B 107.4
C9 C10 H10A 109.5
C9 C10 H10B 109.5
H10A C10 H10B 109.5
C9 C10 H10C 109.5
H10A C10 H10C 109.5
H10B C10 H10C 109.5
C12 C11 H11A 109.5
C12 C11 H11B 109.5
H11A C11 H11B 109.5
C12 C11 H11C 109.5
H11A C11 H11C 109.5
H11B C11 H11C 109.5
C22 C12 C11 106.27(10)
C22 C12 C23 109.88(10)
C11 C12 C23 107.70(10)
C22 C12 C13 110.82(9)
C11 C12 C13 111.37(10)
C23 C12 C13 110.66(10)
C14 C13 C21 114.96(11)
C14 C13 C12 124.49(11)
C21 C13 C12 120.56(10)
C18 C14 C13 122.32(11)
C18 C14 N1 114.37(10)
C13 C14 N1 123.30(11)
C8 C15 H15A 120.0
C8 C15 H15B 120.0
H15A C15 H15B 120.0
C17 C16 C1 120.15(12)
C17 C16 H16 119.9
C1 C16 H16 119.9
C16 C17 C4 119.81(11)
C16 C17 H17 120.1
C4 C17 H17 120.1
C19 C18 C14 120.97(11)
C19 C18 H18 119.5
C14 C18 H18 119.5
C18 C19 C20 118.36(12)
C18 C19 H19 120.8
C20 C19 H19 120.8
C19 C20 C21 120.08(11)
C19 C20 H20 120.0
C21 C20 H20 120.0
C20 C21 C13 123.29(11)
C20 C21 H21 118.4
C13 C21 H21 118.4
C12 C22 H22A 109.5
C12 C22 H22B 109.5
H22A C22 H22B 109.5
C12 C22 H22C 109.5
H22A C22 H22C 109.5
H22B C22 H22C 109.5
C12 C23 H23A 109.5
C12 C23 H23B 109.5
H23A C23 H23B 109.5
C12 C23 H23C 109.5
H23A C23 H23C 109.5
H23B C23 H23C 109.5

loop_
_geom_bond_atom_site_label_1
_geom_bond_atom_site_label_2
_geom_bond_distance
O1 C7 1.2100(15)
O2 C6 1.2093(15)
O3 C5 1.2143(15)
N1 C6 1.3974(15)
N1 C7 1.4188(16)
N1 C14 1.4614(15)
C1 C16 1.3854(19)
C1 C2 1.3902(19)
C1 H1 0.9500
C2 C3 1.3802(19)
C2 H2 0.9500
C3 C4 1.3928(18)
C3 H3 0.9500
C4 C17 1.3958(17)
C4 C5 1.4791(16)
C5 C6 1.5400(16)
C7 C8 1.4990(17)
C8 C15 1.3263(18)
C8 C9 1.5066(17)
C9 C10 1.5138(18)
C9 H9A 0.9900
C9 H9B 0.9900
C10 H10A 0.9800
C10 H10B 0.9800
C10 H10C 0.9800
C11 C12 1.5388(17)
C11 H11A 0.9800
C11 H11B 0.9800
C11 H11C 0.9800
C12 C22 1.5328(17)
C12 C23 1.5433(16)
C12 C13 1.5436(17)
C13 C14 1.3998(17)
C13 C21 1.4030(17)
C14 C18 1.3882(17)
C15 H15A 0.9500
C15 H15B 0.9500
C16 C17 1.3823(18)
C16 H16 0.9500
C17 H17 0.9500
C18 C19 1.3840(18)
C18 H18 0.9500
C19 C20 1.3844(18)
C19 H19 0.9500
C20 C21 1.3847(18)
C20 H20 0.9500
C21 H21 0.9500
C22 H22A 0.9800
C22 H22B 0.9800
C22 H22C 0.9800
C23 H23A 0.9800
C23 H23B 0.9800
C23 H23C 0.9800
